data_1509076
loop_
_publ_author_name
'Rogl, P.'
'Hiebl, K.'
'Ellner, M.'
'Grin', Yu.'

_publ_section_title
;
 New ytterbium compounds with the Ba Al4 type of structure: crystal
 chemistry and magnetic properties of Yb (Cu, Ag, Au, Pd, Pt)x Ga4-x
;
_journal_name_full 'Journal of Alloys Compd.'
_journal_page_first 207
_journal_page_last 212
_journal_paper_doi 10.1016/0925-8388(93)90597-G
_journal_volume 196
_journal_year 1993
_chemical_formula_sum 'Ag0.248 Ga3.752 Yb'
_chemical_name_systematic 'Silver gallium ytterbium (0.25/3.75/1)'
_space_group_IT_number 139
_symmetry_space_group_name_Hall '-I 4 2'
_symmetry_space_group_name_H-M 'I 4/m m m'
_cell_angle_alpha 90
_cell_angle_beta 90
_cell_angle_gamma 90
_cell_formula_units_Z 2
_cell_length_a 4.2788
_cell_length_b 4.2788
_cell_length_c 10.848
_cell_volume 198.607
_citation_journal_id_ASTM JALCEU
_cod_data_source_file silver0-1_37.cif
_cod_data_source_block Ag0.248Ga3.752Yb1
_cod_original_cell_volume 198.6066
_cod_original_formula_sum 'Ag0.248 Ga3.752 Yb1'
_cod_database_code 1509076

loop_
_symmetry_equiv_pos_as_xyz
x,y,z
-y,x,z
-x,-y,z
y,-x,z
x,-y,-z
y,x,-z
-x,y,-z
-y,-x,-z
-x,-y,-z
y,-x,-z
x,y,-z
-y,x,-z
-x,y,z
-y,-x,z
x,-y,z
y,x,z
x+1/2,y+1/2,z+1/2
-y+1/2,x+1/2,z+1/2
-x+1/2,-y+1/2,z+1/2
y+1/2,-x+1/2,z+1/2
x+1/2,-y+1/2,-z+1/2
y+1/2,x+1/2,-z+1/2
-x+1/2,y+1/2,-z+1/2
-y+1/2,-x+1/2,-z+1/2
-x+1/2,-y+1/2,-z+1/2
y+1/2,-x+1/2,-z+1/2
x+1/2,y+1/2,-z+1/2
-y+1/2,x+1/2,-z+1/2
-x+1/2,y+1/2,z+1/2
-y+1/2,-x+1/2,z+1/2
x+1/2,-y+1/2,z+1/2
y+1/2,x+1/2,z+1/2

loop_
_atom_site_label
_atom_site_type_symbol
_atom_site_fract_x
_atom_site_fract_y
_atom_site_fract_z
_atom_site_occupancy
Ag1 Ag 0 0.5 0.25 0.03
Ag2 Ag 0 0 0.3854 0.08
Ga2 Ga 0 0 0.3854 0.92
Ga1 Ga 0 0.5 0.25 0.97
Yb1 Yb 0 0 0 1
